data_1548364
loop_
_publ_author_name
'Gang Liao'
'Xue-Song Yin'
'Kai Chen'
'Qi Zhang'
'Shuo-Qing Zhang'
'Bing-Feng Shi'

_publ_section_title
;
 Stereoselective alkoxycarbonylation of unactivated C(sp3)-H bonds with
 alkyl chloroformates via Pd(II)/Pd(IV) catalysis
;
_journal_name_full 'Nature Communications'
_journal_page_first 12901
_journal_paper_doi 10.1038/ncomms12901
_journal_volume 7
_journal_year 2016
_chemical_formula_moiety 'C31 H21 N4 O3 Pd'
_chemical_formula_sum 'C31 H21 N4 O3 Pd'
_chemical_formula_weight 603.92
_space_group_crystal_system triclinic
_space_group_IT_number 2
_space_group_name_Hall '-P 1'
_space_group_name_H-M_alt 'P -1'
_symmetry_space_group_name_Hall '-P 1'
_symmetry_space_group_name_H-M 'P -1'
_atom_sites_solution_hydrogens geom
_atom_sites_solution_primary heavy
_atom_sites_solution_secondary difmap
_cell_angle_alpha 76.453(3)
_cell_angle_beta 73.120(3)
_cell_angle_gamma 67.988(3)
_cell_formula_units_Z 2
_cell_length_a 9.7625(4)
_cell_length_b 10.5921(3)
_cell_length_c 14.2369(5)
_cell_measurement_reflns_used 6969
_cell_measurement_temperature 293(2)
_cell_measurement_theta_max 29.5938
_cell_measurement_theta_min 3.0245
_cell_volume 1292.94(9)
_computing_cell_refinement
;
CrysAlisPro, Agilent Technologies,
Version 1.171.35.11 (release 16-05-2011 CrysAlis171 .NET)
(compiled May 16 2011,17:55:39)
;
_computing_data_collection
;
CrysAlisPro, Agilent Technologies,
Version 1.171.35.11 (release 16-05-2011 CrysAlis171 .NET)
(compiled May 16 2011,17:55:39)
;
_computing_data_reduction
;
CrysAlisPro, Agilent Technologies,
Version 1.171.35.11 (release 16-05-2011 CrysAlis171 .NET)
(compiled May 16 2011,17:55:39)
;
_computing_molecular_graphics 'Olex2 (Dolomanov et al., 2009)'
_computing_publication_material 'Olex2 (Dolomanov et al., 2009)'
_computing_structure_refinement 'ShelXL (Sheldrick, 2008)'
_computing_structure_solution 'ShelXS (Sheldrick, 2008)'
_diffrn_ambient_temperature 293.15
_diffrn_detector_area_resol_mean 10.3592
_diffrn_measured_fraction_theta_full 0.994
_diffrn_measured_fraction_theta_max 0.994
_diffrn_measurement_device_type 'Xcalibur, Atlas, Gemini ultra'
_diffrn_measurement_method '\w scans'
_diffrn_orient_matrix_UB_11 0.0203219000
_diffrn_orient_matrix_UB_12 -0.0218582000
_diffrn_orient_matrix_UB_13 -0.0470710000
_diffrn_orient_matrix_UB_21 -0.0778101000
_diffrn_orient_matrix_UB_22 0.0183499000
_diffrn_orient_matrix_UB_23 0.0002069000
_diffrn_orient_matrix_UB_31 -0.0009398000
_diffrn_orient_matrix_UB_32 0.0671497000
_diffrn_orient_matrix_UB_33 -0.0234577000
_diffrn_radiation_monochromator graphite
_diffrn_radiation_type MoK\a
_diffrn_radiation_wavelength 0.71073
_diffrn_reflns_av_R_equivalents 0.0383
_diffrn_reflns_av_unetI/netI 0.0362
_diffrn_reflns_limit_h_max 11
_diffrn_reflns_limit_h_min -11
_diffrn_reflns_limit_k_max 12
_diffrn_reflns_limit_k_min -12
_diffrn_reflns_limit_l_max 17
_diffrn_reflns_limit_l_min -17
_diffrn_reflns_number 17400
_diffrn_reflns_theta_full 25.35
_diffrn_reflns_theta_max 25.35
_diffrn_reflns_theta_min 3.03
_diffrn_source 'Enhance (Mo) X-ray Source'
_exptl_absorpt_coefficient_mu 0.759
_exptl_absorpt_correction_T_max 1.00000
_exptl_absorpt_correction_T_min 0.93909
_exptl_absorpt_correction_type multi-scan
_exptl_absorpt_process_details
;
CrysAlisPro, Agilent Technologies,
Version 1.171.35.11 (release 16-05-2011 CrysAlis171 .NET)
(compiled May 16 2011,17:55:39)
Empirical absorption correction using spherical harmonics,
 implemented in SCALE3 ABSPACK scaling algorithm.
;
_exptl_crystal_colour yellow
_exptl_crystal_colour_primary yellow
_exptl_crystal_density_diffrn 1.551
_exptl_crystal_density_method 'not measured'
_exptl_crystal_description plate
_exptl_crystal_F_000 610
_exptl_crystal_size_max 0.25
_exptl_crystal_size_mid 0.2
_exptl_crystal_size_min 0.13
_refine_diff_density_max 0.593
_refine_diff_density_min -0.672
_refine_diff_density_rms 0.090
_refine_ls_extinction_method none
_refine_ls_goodness_of_fit_ref 1.194
_refine_ls_hydrogen_treatment constr
_refine_ls_matrix_type full
_refine_ls_number_parameters 362
_refine_ls_number_reflns 4708
_refine_ls_number_restraints 4
_refine_ls_restrained_S_all 1.201
_refine_ls_R_factor_all 0.0570
_refine_ls_R_factor_gt 0.0508
_refine_ls_shift/su_max 0.001
_refine_ls_shift/su_mean 0.000
_refine_ls_structure_factor_coef Fsqd
_refine_ls_weighting_details 'calc w=1/[\s^2^(Fo^2^)+(0.0000P)^2^+5.2840P] where P=(Fo^2^+2Fc^2^)/3'
_refine_ls_weighting_scheme calc
_refine_ls_wR_factor_gt 0.1118
_refine_ls_wR_factor_ref 0.1143
_reflns_number_gt 4280
_reflns_number_total 4708
_reflns_threshold_expression >2sigma(I)
_cod_data_source_file ncomms12901-s2.cif
_cod_data_source_block 151008_lg4_32
_cod_original_cell_volume 1292.94(8)
_cod_database_code 1548364
_chemical_oxdiff_formula 'Pd2 C30 H20 N8 O10'
_reflns_odcompleteness_completeness 99.83
_reflns_odcompleteness_iscentric 1
_reflns_odcompleteness_theta 26.32
_olex2_refinement_description
;
1. Fixed Uiso
 At 1.2 times of:
  All C(H) groups
2. Restrained distances
 N3-C11A
 1.5 with sigma of 0.02
 C11A-C12
 1.5 with sigma of 0.02
 C11-C12
 1.5 with sigma of 0.02
 C11-N3
 1.5 with sigma of 0.02
3. Others
 Sof(C11A)=Sof(H11A)=1-FVAR(1)
 Sof(C11)=Sof(H11)=FVAR(1)
4.a Ternary CH refined with riding coordinates:
 C11(H11), C11A(H11A)
4.b Aromatic/amide H refined with riding coordinates:
 C1(H1), C2(H2), C3(H3), C7(H7), C8(H8), C9(H9), C14(H14), C15(H15), C16(H16),
 C17(H17), C18(H18), C23(H23), C24(H24), C25(H25), C26(H26), C27(H27), C28(H28),
  C29(H29), C30(H30), C31(H31)
;

loop_
_space_group_symop_id
_space_group_symop_operation_xyz
1 'x, y, z'
2 '-x, -y, -z'

loop_
_atom_site_label
_atom_site_type_symbol
_atom_site_fract_x
_atom_site_fract_y
_atom_site_fract_z
_atom_site_U_iso_or_equiv
_atom_site_adp_type
_atom_site_occupancy
_atom_site_calc_flag
_atom_site_disorder_assembly
_atom_site_disorder_group
_atom_site_refinement_flags_posn
Pd1 Pd 0.17457(5) 1.02171(4) 0.08183(3) 0.03584(13) Uani 1 d A . .
O1 O 0.4011(6) 0.6141(4) 0.1360(4) 0.0859(18) Uani 1 d A . .
O2 O 0.0216(10) 0.6026(6) 0.2471(4) 0.128(3) Uani 1 d . . .
O3 O 0.3551(8) 0.6782(6) 0.3772(5) 0.123(3) Uani 1 d . . .
N1 N 0.2981(5) 1.0746(4) -0.0611(3) 0.0451(11) Uani 1 d . . .
N2 N 0.3309(5) 0.8409(4) 0.0633(3) 0.0422(11) Uani 1 d A . .
N3 N 0.1753(9) 0.6785(6) 0.3008(5) 0.095(3) Uani 1 d . . D
N4 N 0.0030(5) 1.2064(4) 0.0993(3) 0.0410(10) Uani 1 d . . .
C1 C 0.2800(8) 1.1924(6) -0.1205(5) 0.0622(18) Uani 1 d . . .
H1 H 0.2013 1.2694 -0.0984 0.075 Uiso 1 calc . . R
C2 C 0.3721(9) 1.2085(7) -0.2148(5) 0.069(2) Uani 1 d . . .
H2 H 0.3562 1.2945 -0.2533 0.083 Uiso 1 calc . . R
C3 C 0.4842(8) 1.0977(7) -0.2491(5) 0.0650(18) Uani 1 d . . .
H3 H 0.5445 1.1071 -0.3126 0.078 Uiso 1 calc . . R
C4 C 0.5112(7) 0.9682(6) -0.1904(4) 0.0496(14) Uani 1 d . . .
C5 C 0.4147(6) 0.9599(5) -0.0941(4) 0.0412(12) Uani 1 d . . .
C6 C 0.4338(6) 0.8329(5) -0.0289(4) 0.0414(12) Uani 1 d . . .
C7 C 0.5461(7) 0.7170(6) -0.0627(4) 0.0543(16) Uani 1 d . . .
H7 H 0.5612 0.6326 -0.0220 0.065 Uiso 1 calc . . R
C8 C 0.6373(7) 0.7267(7) -0.1586(5) 0.0664(19) Uani 1 d . . .
H8 H 0.7126 0.6474 -0.1800 0.080 Uiso 1 calc . . R
C9 C 0.6206(7) 0.8456(7) -0.2209(5) 0.0661(19) Uani 1 d . . .
H9 H 0.6818 0.8466 -0.2846 0.079 Uiso 1 calc . . R
C10 C 0.3218(8) 0.7355(6) 0.1345(5) 0.067(2) Uani 1 d . . .
C12 C 0.1020(8) 0.9161(6) 0.2147(5) 0.077(3) Uani 1 d . . D
C13 C -0.0272(6) 0.9901(5) 0.2866(4) 0.0370(12) Uani 1 d A . .
C14 C -0.1750(8) 1.0173(8) 0.2814(5) 0.0691(19) Uani 1 d . . .
H14 H -0.1931 0.9825 0.2337 0.083 Uiso 1 calc A . R
C15 C -0.2958(9) 1.0949(13) 0.3451(8) 0.121(5) Uani 1 d A . .
H15 H -0.3937 1.1127 0.3387 0.146 Uiso 1 calc . . R
C16 C -0.2761(17) 1.1448(12) 0.4152(9) 0.150(7) Uani 1 d . . .
H16 H -0.3588 1.1951 0.4590 0.181 Uiso 1 calc A . R
C17 C -0.1322(16) 1.1207(9) 0.4218(6) 0.106(4) Uani 1 d A . .
H17 H -0.1167 1.1577 0.4695 0.127 Uiso 1 calc . . R
C18 C -0.0083(9) 1.0426(7) 0.3594(5) 0.0651(18) Uani 1 d . . .
H18 H 0.0889 1.0255 0.3669 0.078 Uiso 1 calc A . R
C19 C 0.1015(12) 0.5877(7) 0.3020(5) 0.089(3) Uani 1 d A . .
C20 C 0.1455(9) 0.4723(6) 0.3815(5) 0.068(2) Uani 1 d . . .
C21 C 0.2462(9) 0.4938(6) 0.4207(5) 0.064(2) Uani 1 d A . .
C22 C 0.2727(12) 0.6253(7) 0.3676(6) 0.089(3) Uani 1 d A . .
C23 C 0.3080(9) 0.4032(7) 0.4960(5) 0.072(2) Uani 1 d . . .
H23 H 0.3761 0.4183 0.5226 0.086 Uiso 1 calc A . R
C24 C 0.2621(9) 0.2867(7) 0.5303(5) 0.071(2) Uani 1 d A . .
H24 H 0.3008 0.2228 0.5812 0.085 Uiso 1 calc . . R
C25 C 0.1627(9) 0.2642(7) 0.4913(5) 0.069(2) Uani 1 d . . .
H25 H 0.1364 0.1849 0.5149 0.082 Uiso 1 calc A . R
C26 C 0.1010(9) 0.3579(6) 0.4173(5) 0.069(2) Uani 1 d A . .
H26 H 0.0307 0.3442 0.3919 0.083 Uiso 1 calc . . R
C27 C -0.1056(9) 1.2445(7) 0.0517(7) 0.083(3) Uani 1 d . . .
H27 H -0.0991 1.1890 0.0077 0.100 Uiso 1 calc . . R
C28 C -0.2278(10) 1.3614(8) 0.0635(8) 0.106(4) Uani 1 d . . .
H28 H -0.3018 1.3847 0.0276 0.127 Uiso 1 calc . . R
C29 C -0.2405(10) 1.4424(8) 0.1270(7) 0.097(3) Uani 1 d . . .
H29 H -0.3242 1.5214 0.1373 0.116 Uiso 1 calc . . R
C30 C -0.1298(12) 1.4068(8) 0.1753(7) 0.112(4) Uani 1 d . . .
H30 H -0.1342 1.4628 0.2183 0.134 Uiso 1 calc . . R
C31 C -0.0087(9) 1.2867(6) 0.1612(6) 0.074(2) Uani 1 d . . .
H31 H 0.0664 1.2620 0.1964 0.089 Uiso 1 calc . . R
C11 C 0.1543(15) 0.7773(9) 0.2040(8) 0.041(4) Uani 0.495(18) d A 1 D
H11 H 0.0854 0.7587 0.1751 0.049 Uiso 0.495(18) calc A 1 R
C11A C 0.2249(12) 0.7985(9) 0.2342(8) 0.037(4) Uani 0.505(18) d A 2 D
H11A H 0.2893 0.8219 0.2642 0.044 Uiso 0.505(18) calc A 2 R

loop_
_atom_site_aniso_label
_atom_site_aniso_U_11
_atom_site_aniso_U_22
_atom_site_aniso_U_33
_atom_site_aniso_U_23
_atom_site_aniso_U_13
_atom_site_aniso_U_12
Pd1 0.0366(2) 0.0268(2) 0.0383(2) -0.00406(15) -0.00944(16) -0.00344(16)
O1 0.093(4) 0.035(2) 0.068(3) 0.007(2) 0.012(3) 0.017(2)
O2 0.213(8) 0.066(4) 0.057(4) -0.001(3) -0.051(5) 0.018(4)
O3 0.120(6) 0.055(4) 0.140(6) 0.012(4) 0.033(5) -0.033(4)
N1 0.047(3) 0.035(2) 0.043(3) 0.000(2) -0.007(2) -0.008(2)
N2 0.041(3) 0.033(2) 0.041(3) -0.0029(19) -0.004(2) -0.004(2)
N3 0.116(6) 0.033(3) 0.060(4) 0.011(3) 0.033(4) 0.010(4)
N4 0.041(3) 0.032(2) 0.046(3) -0.0062(19) -0.015(2) -0.0034(19)
C1 0.073(5) 0.040(3) 0.055(4) 0.003(3) -0.006(3) -0.009(3)
C2 0.081(5) 0.051(4) 0.058(4) 0.012(3) -0.010(4) -0.017(4)
C3 0.064(4) 0.068(4) 0.049(4) 0.006(3) -0.002(3) -0.023(4)
C4 0.042(3) 0.054(4) 0.046(3) -0.002(3) -0.008(3) -0.013(3)
C5 0.037(3) 0.040(3) 0.042(3) -0.003(2) -0.011(2) -0.008(2)
C6 0.036(3) 0.040(3) 0.041(3) -0.004(2) -0.007(2) -0.007(2)
C7 0.051(4) 0.043(3) 0.050(4) -0.003(3) -0.003(3) -0.003(3)
C8 0.050(4) 0.058(4) 0.062(4) -0.015(3) 0.005(3) 0.004(3)
C9 0.052(4) 0.078(5) 0.045(4) -0.006(3) 0.005(3) -0.009(3)
C10 0.068(4) 0.037(3) 0.052(4) 0.005(3) 0.010(3) 0.007(3)
C12 0.083(5) 0.034(3) 0.056(4) 0.008(3) 0.020(4) 0.011(3)
C13 0.041(3) 0.030(3) 0.039(3) -0.001(2) -0.010(2) -0.011(2)
C14 0.056(4) 0.089(5) 0.067(5) -0.002(4) -0.027(4) -0.024(4)
C15 0.032(4) 0.161(11) 0.103(8) 0.024(7) -0.001(5) 0.008(5)
C16 0.149(12) 0.091(8) 0.089(8) -0.004(6) 0.049(8) 0.034(8)
C17 0.195(12) 0.061(5) 0.052(5) -0.032(4) -0.003(6) -0.036(7)
C18 0.085(5) 0.066(4) 0.060(4) -0.006(3) -0.028(4) -0.037(4)
C19 0.127(8) 0.040(4) 0.038(4) 0.001(3) 0.010(4) 0.016(4)
C20 0.092(6) 0.036(3) 0.037(3) -0.006(3) 0.005(3) 0.006(3)
C21 0.082(5) 0.036(3) 0.044(4) -0.001(3) 0.014(3) -0.009(3)
C22 0.101(7) 0.033(4) 0.077(6) 0.002(4) 0.042(5) -0.009(4)
C23 0.076(5) 0.055(4) 0.061(4) -0.002(3) 0.001(4) -0.014(4)
C24 0.085(5) 0.052(4) 0.054(4) 0.011(3) -0.009(4) -0.016(4)
C25 0.092(6) 0.046(4) 0.053(4) 0.002(3) -0.003(4) -0.022(4)
C26 0.093(6) 0.043(4) 0.053(4) -0.009(3) -0.009(4) -0.007(4)
C27 0.091(6) 0.047(4) 0.128(7) -0.024(4) -0.071(5) 0.002(4)
C28 0.079(6) 0.055(5) 0.193(11) -0.030(6) -0.089(7) 0.017(4)
C29 0.078(6) 0.057(5) 0.124(8) -0.029(5) -0.035(5) 0.031(4)
C30 0.139(8) 0.055(5) 0.134(8) -0.054(5) -0.078(7) 0.037(5)
C31 0.080(5) 0.045(4) 0.106(6) -0.025(4) -0.058(5) 0.005(3)
C11 0.048(8) 0.028(6) 0.040(7) 0.000(4) -0.006(5) -0.010(5)
C11A 0.038(7) 0.031(6) 0.035(6) 0.002(4) -0.010(5) -0.008(5)

loop_
_atom_type_symbol
_atom_type_description
_atom_type_scat_dispersion_real
_atom_type_scat_dispersion_imag
_atom_type_scat_source
C C 0.0030 0.0020 'International Tables Vol C Tables 4.2.6.8 and 6.1.1.4'
H H 0.0000 0.0000 'International Tables Vol C Tables 4.2.6.8 and 6.1.1.4'
N N 0.0060 0.0030 'International Tables Vol C Tables 4.2.6.8 and 6.1.1.4'
O O 0.0110 0.0060 'International Tables Vol C Tables 4.2.6.8 and 6.1.1.4'
Pd Pd -0.9990 1.0070 'International Tables Vol C Tables 4.2.6.8 and 6.1.1.4'

loop_
_geom_angle_atom_site_label_1
_geom_angle_atom_site_label_2
_geom_angle_atom_site_label_3
_geom_angle
_geom_angle_site_symmetry_1
_geom_angle_site_symmetry_3
N2 Pd1 N1 81.12(17) . .
N2 Pd1 N4 176.8(2) . .
N2 Pd1 C12 82.2(2) . .
N4 Pd1 N1 99.56(17) . .
C12 Pd1 N1 163.3(2) . .
C12 Pd1 N4 97.1(2) . .
C1 N1 Pd1 131.4(4) . .
C1 N1 C5 118.1(5) . .
C5 N1 Pd1 110.4(3) . .
C6 N2 Pd1 115.9(3) . .
C10 N2 Pd1 118.0(4) . .
C10 N2 C6 125.8(5) . .
C19 N3 C22 111.7(6) . .
C19 N3 C11 103.1(9) . .
C19 N3 C11A 141.5(9) . .
C22 N3 C11 141.5(9) . .
C22 N3 C11A 104.0(8) . .
C11 N3 C11A 38.7(6) . .
C27 N4 Pd1 119.6(4) . .
C27 N4 C31 117.3(5) . .
C31 N4 Pd1 123.0(4) . .
N1 C1 H1 118.1 . .
N1 C1 C2 123.8(6) . .
C2 C1 H1 118.1 . .
C1 C2 H2 120.5 . .
C3 C2 C1 119.0(6) . .
C3 C2 H2 120.5 . .
C2 C3 H3 119.6 . .
C2 C3 C4 120.8(6) . .
C4 C3 H3 119.6 . .
C3 C4 C5 117.2(5) . .
C3 C4 C9 125.1(6) . .
C9 C4 C5 117.6(5) . .
N1 C5 C4 121.1(5) . .
N1 C5 C6 117.7(5) . .
C4 C5 C6 121.2(5) . .
N2 C6 C5 114.7(4) . .
C7 C6 N2 127.2(5) . .
C7 C6 C5 118.0(5) . .
C6 C7 H7 120.1 . .
C6 C7 C8 119.9(6) . .
C8 C7 H7 120.1 . .
C7 C8 H8 118.6 . .
C9 C8 C7 122.8(6) . .
C9 C8 H8 118.6 . .
C4 C9 H9 119.8 . .
C8 C9 C4 120.3(6) . .
C8 C9 H9 119.8 . .
O1 C10 N2 128.8(6) . .
O1 C10 C11 120.0(6) . .
O1 C10 C11A 121.5(6) . .
N2 C10 C11 108.1(5) . .
N2 C10 C11A 107.1(5) . .
C11A C10 C11 37.2(5) . .
C13 C12 Pd1 119.1(4) . .
C11 C12 Pd1 107.9(5) . .
C11 C12 C13 128.9(7) . .
C11 C12 C11A 42.8(6) . .
C11A C12 Pd1 107.7(5) . .
C11A C12 C13 127.6(7) . .
C14 C13 C12 121.8(6) . .
C18 C13 C12 121.8(6) . .
C18 C13 C14 116.4(6) . .
C13 C14 H14 119.3 . .
C15 C14 C13 121.5(8) . .
C15 C14 H14 119.3 . .
C14 C15 H15 119.2 . .
C16 C15 C14 121.6(10) . .
C16 C15 H15 119.2 . .
C15 C16 H16 120.8 . .
C15 C16 C17 118.4(9) . .
C17 C16 H16 120.8 . .
C16 C17 H17 119.3 . .
C16 C17 C18 121.5(9) . .
C18 C17 H17 119.3 . .
C13 C18 C17 120.7(8) . .
C13 C18 H18 119.7 . .
C17 C18 H18 119.7 . .
O2 C19 N3 125.4(7) . .
O2 C19 C20 128.8(10) . .
N3 C19 C20 105.8(9) . .
C21 C20 C19 108.8(8) . .
C21 C20 C26 120.6(7) . .
C26 C20 C19 130.6(9) . .
C20 C21 C22 108.5(8) . .
C20 C21 C23 122.3(7) . .
C23 C21 C22 129.2(9) . .
O3 C22 N3 125.4(8) . .
O3 C22 C21 129.7(10) . .
N3 C22 C21 104.9(9) . .
C21 C23 H23 122.0 . .
C21 C23 C24 116.0(8) . .
C24 C23 H23 122.0 . .
C23 C24 H24 119.0 . .
C25 C24 C23 122.1(7) . .
C25 C24 H24 119.0 . .
C24 C25 H25 119.7 . .
C24 C25 C26 120.5(7) . .
C26 C25 H25 119.7 . .
C20 C26 H26 120.7 . .
C25 C26 C20 118.5(8) . .
C25 C26 H26 120.7 . .
N4 C27 H27 118.4 . .
N4 C27 C28 123.3(7) . .
C28 C27 H27 118.4 . .
C27 C28 H28 120.2 . .
C29 C28 C27 119.5(8) . .
C29 C28 H28 120.2 . .
C28 C29 H29 120.9 . .
C28 C29 C30 118.3(7) . .
C30 C29 H29 120.9 . .
C29 C30 H30 120.0 . .
C29 C30 C31 120.0(7) . .
C31 C30 H30 120.0 . .
N4 C31 C30 121.7(7) . .
N4 C31 H31 119.2 . .
C30 C31 H31 119.2 . .
N3 C11 C10 102.8(8) . .
N3 C11 H11 109.7 . .
C10 C11 H11 109.7 . .
C12 C11 N3 114.2(9) . .
C12 C11 C10 110.7(9) . .
C12 C11 H11 109.7 . .
N3 C11A C10 103.0(7) . .
N3 C11A H11A 110.0 . .
C10 C11A H11A 110.0 . .
C12 C11A N3 113.1(8) . .
C12 C11A C10 110.4(8) . .
C12 C11A H11A 110.0 . .

loop_
_geom_bond_atom_site_label_1
_geom_bond_atom_site_label_2
_geom_bond_distance
_geom_bond_site_symmetry_2
Pd1 N1 2.111(4) .
Pd1 N2 1.969(4) .
Pd1 N4 2.056(4) .
Pd1 C12 2.038(6) .
O1 C10 1.226(7) .
O2 C19 1.203(12) .
O3 C22 1.191(12) .
N1 C1 1.315(7) .
N1 C5 1.383(7) .
N2 C6 1.401(7) .
N2 C10 1.331(7) .
N3 C19 1.396(13) .
N3 C22 1.413(13) .
N3 C11 1.538(11) .
N3 C11A 1.542(10) .
N4 C27 1.310(8) .
N4 C31 1.316(8) .
C1 H1 0.9300 .
C1 C2 1.394(9) .
C2 H2 0.9300 .
C2 C3 1.345(9) .
C3 H3 0.9300 .
C3 C4 1.404(8) .
C4 C5 1.425(8) .
C4 C9 1.404(9) .
C5 C6 1.426(7) .
C6 C7 1.379(7) .
C7 H7 0.9300 .
C7 C8 1.401(8) .
C8 H8 0.9300 .
C8 C9 1.344(9) .
C9 H9 0.9300 .
C10 C11 1.604(13) .
C10 C11A 1.596(12) .
C12 C13 1.462(8) .
C12 C11 1.394(11) .
C12 C11A 1.407(10) .
C13 C14 1.382(8) .
C13 C18 1.370(8) .
C14 H14 0.9300 .
C14 C15 1.375(12) .
C15 H15 0.9300 .
C15 C16 1.322(18) .
C16 H16 0.9300 .
C16 C17 1.359(18) .
C17 H17 0.9300 .
C17 C18 1.381(12) .
C18 H18 0.9300 .
C19 C20 1.484(9) .
C20 C21 1.370(11) .
C20 C26 1.377(10) .
C21 C22 1.497(9) .
C21 C23 1.377(10) .
C23 H23 0.9300 .
C23 C24 1.402(10) .
C24 H24 0.9300 .
C24 C25 1.362(11) .
C25 H25 0.9300 .
C25 C26 1.374(9) .
C26 H26 0.9300 .
C27 H27 0.9300 .
C27 C28 1.363(10) .
C28 H28 0.9300 .
C28 C29 1.336(12) .
C29 H29 0.9300 .
C29 C30 1.338(12) .
C30 H30 0.9300 .
C30 C31 1.382(9) .
C31 H31 0.9300 .
C11 H11 0.9800 .
C11A H11A 0.9800 .

loop_
_geom_torsion_atom_site_label_1
_geom_torsion_atom_site_label_2
_geom_torsion_atom_site_label_3
_geom_torsion_atom_site_label_4
_geom_torsion
_geom_torsion_site_symmetry_1
_geom_torsion_site_symmetry_2
_geom_torsion_site_symmetry_3
_geom_torsion_site_symmetry_4
Pd1 N1 C1 C2 -178.7(5) . . . .
Pd1 N1 C5 C4 177.8(4) . . . .
Pd1 N1 C5 C6 -1.6(6) . . . .
Pd1 N2 C6 C5 3.3(6) . . . .
Pd1 N2 C6 C7 -175.0(5) . . . .
Pd1 N2 C10 O1 175.7(8) . . . .
Pd1 N2 C10 C11 16.2(9) . . . .
Pd1 N2 C10 C11A -22.9(9) . . . .
Pd1 N4 C27 C28 176.2(8) . . . .
Pd1 N4 C31 C30 -176.5(7) . . . .
Pd1 C12 C13 C14 82.7(8) . . . .
Pd1 C12 C13 C18 -93.6(7) . . . .
Pd1 C12 C11 N3 153.5(8) . . . .
Pd1 C12 C11 C10 38.1(11) . . . .
Pd1 C12 C11A N3 -152.8(7) . . . .
Pd1 C12 C11A C10 -38.1(10) . . . .
O1 C10 C11 N3 39.5(12) . . . .
O1 C10 C11 C12 161.8(9) . . . .
O1 C10 C11A N3 -35.3(12) . . . .
O1 C10 C11A C12 -156.3(9) . . . .
O2 C19 C20 C21 176.0(8) . . . .
O2 C19 C20 C26 -4.3(13) . . . .
N1 Pd1 N2 C6 -3.2(4) . . . .
N1 Pd1 N2 C10 -177.2(6) . . . .
N1 Pd1 N4 C27 74.8(6) . . . .
N1 Pd1 N4 C31 -109.2(6) . . . .
N1 Pd1 C12 C13 176.9(6) . . . .
N1 Pd1 C12 C11 -23.9(16) . . . .
N1 Pd1 C12 C11A 21.1(15) . . . .
N1 C1 C2 C3 1.6(12) . . . .
N1 C5 C6 N2 -0.9(8) . . . .
N1 C5 C6 C7 177.5(5) . . . .
N2 Pd1 N1 C1 -178.9(6) . . . .
N2 Pd1 N1 C5 2.6(4) . . . .
N2 Pd1 N4 C27 -27(4) . . . .
N2 Pd1 N4 C31 149(3) . . . .
N2 Pd1 C12 C13 176.9(7) . . . .
N2 Pd1 C12 C11 -23.9(8) . . . .
N2 Pd1 C12 C11A 21.1(7) . . . .
N2 C6 C7 C8 178.4(6) . . . .
N2 C10 C11 N3 -158.9(7) . . . .
N2 C10 C11 C12 -36.6(12) . . . .
N2 C10 C11A N3 161.6(7) . . . .
N2 C10 C11A C12 40.6(11) . . . .
N3 C19 C20 C21 -2.7(7) . . . .
N3 C19 C20 C26 176.9(6) . . . .
N4 Pd1 N1 C1 4.3(6) . . . .
N4 Pd1 N1 C5 -174.2(4) . . . .
N4 Pd1 N2 C6 99(3) . . . .
N4 Pd1 N2 C10 -75(3) . . . .
N4 Pd1 C12 C13 -6.3(7) . . . .
N4 Pd1 C12 C11 152.9(8) . . . .
N4 Pd1 C12 C11A -162.1(7) . . . .
N4 C27 C28 C29 -0.5(16) . . . .
C1 N1 C5 C4 -1.0(9) . . . .
C1 N1 C5 C6 179.6(6) . . . .
C1 C2 C3 C4 -1.6(12) . . . .
C2 C3 C4 C5 0.4(10) . . . .
C2 C3 C4 C9 177.0(7) . . . .
C3 C4 C5 N1 1.0(9) . . . .
C3 C4 C5 C6 -179.7(6) . . . .
C3 C4 C9 C8 180.0(7) . . . .
C4 C5 C6 N2 179.7(5) . . . .
C4 C5 C6 C7 -1.8(9) . . . .
C5 N1 C1 C2 -0.3(10) . . . .
C5 C4 C9 C8 -3.4(10) . . . .
C5 C6 C7 C8 0.2(9) . . . .
C6 N2 C10 O1 2.4(13) . . . .
C6 N2 C10 C11 -157.1(7) . . . .
C6 N2 C10 C11A 163.8(7) . . . .
C6 C7 C8 C9 -0.2(11) . . . .
C7 C8 C9 C4 1.9(12) . . . .
C9 C4 C5 N1 -175.9(6) . . . .
C9 C4 C5 C6 3.4(9) . . . .
C10 N2 C6 C5 176.8(6) . . . .
C10 N2 C6 C7 -1.5(10) . . . .
C12 Pd1 N1 C1 -178.9(10) . . . .
C12 Pd1 N1 C5 2.5(12) . . . .
C12 Pd1 N2 C6 176.8(5) . . . .
C12 Pd1 N2 C10 2.8(6) . . . .
C12 Pd1 N4 C27 -104.3(6) . . . .
C12 Pd1 N4 C31 71.7(6) . . . .
C12 C13 C14 C15 -175.5(7) . . . .
C12 C13 C18 C17 175.2(6) . . . .
C13 C12 C11 N3 -50.0(16) . . . .
C13 C12 C11 C10 -165.4(8) . . . .
C13 C12 C11A N3 54.1(14) . . . .
C13 C12 C11A C10 168.8(8) . . . .
C13 C14 C15 C16 -1.2(16) . . . .
C14 C13 C18 C17 -1.3(10) . . . .
C14 C15 C16 C17 1.7(18) . . . .
C15 C16 C17 C18 -2.0(17) . . . .
C16 C17 C18 C13 1.9(13) . . . .
C18 C13 C14 C15 1.0(10) . . . .
C19 N3 C22 O3 175.6(7) . . . .
C19 N3 C22 C21 -4.9(7) . . . .
C19 N3 C11 C10 -108.9(8) . . . .
C19 N3 C11 C12 131.2(10) . . . .
C19 N3 C11A C10 -54.5(13) . . . .
C19 N3 C11A C12 64.7(14) . . . .
C19 C20 C21 C22 -0.2(7) . . . .
C19 C20 C21 C23 -179.7(6) . . . .
C19 C20 C26 C25 178.7(6) . . . .
C20 C21 C22 O3 -177.5(8) . . . .
C20 C21 C22 N3 3.0(7) . . . .
C20 C21 C23 C24 0.2(10) . . . .
C21 C20 C26 C25 -1.7(10) . . . .
C21 C23 C24 C25 0.2(11) . . . .
C22 N3 C19 O2 -174.0(7) . . . .
C22 N3 C19 C20 4.8(7) . . . .
C22 N3 C11 C10 45.6(14) . . . .
C22 N3 C11 C12 -74.3(14) . . . .
C22 N3 C11A C10 103.1(8) . . . .
C22 N3 C11A C12 -137.8(9) . . . .
C22 C21 C23 C24 -179.2(6) . . . .
C23 C21 C22 O3 2.0(13) . . . .
C23 C21 C22 N3 -177.5(6) . . . .
C23 C24 C25 C26 -1.3(11) . . . .
C24 C25 C26 C20 2.0(10) . . . .
C26 C20 C21 C22 -179.9(6) . . . .
C26 C20 C21 C23 0.6(10) . . . .
C27 N4 C31 C30 -0.4(12) . . . .
C27 C28 C29 C30 1.6(17) . . . .
C28 C29 C30 C31 -2.0(17) . . . .
C29 C30 C31 N4 1.5(16) . . . .
C31 N4 C27 C28 -0.1(13) . . . .
C11 N3 C19 O2 -10.7(10) . . . .
C11 N3 C19 C20 168.1(6) . . . .
C11 N3 C22 O3 22.3(15) . . . .
C11 N3 C22 C21 -158.1(9) . . . .
C11 N3 C11A C10 -65.1(10) . . . .
C11 N3 C11A C12 54.1(9) . . . .
C11 C10 C11A N3 64.0(9) . . . .
C11 C10 C11A C12 -57.0(9) . . . .
C11 C12 C13 C14 -71.5(12) . . . .
C11 C12 C13 C18 112.2(12) . . . .
C11 C12 C11A N3 -55.5(9) . . . .
C11 C12 C11A C10 59.3(10) . . . .
C11A N3 C19 O2 -17.5(15) . . . .
C11A N3 C19 C20 161.3(9) . . . .
C11A N3 C22 O3 10.4(10) . . . .
C11A N3 C22 C21 -170.0(6) . . . .
C11A N3 C11 C10 64.4(10) . . . .
C11A N3 C11 C12 -55.6(10) . . . .
C11A C10 C11 N3 -64.3(9) . . . .
C11A C10 C11 C12 58.1(9) . . . .
C11A C12 C13 C14 -126.8(10) . . . .
C11A C12 C13 C18 56.9(12) . . . .
C11A C12 C11 N3 56.4(10) . . . .
C11A C12 C11 C10 -59.0(10) . . . .
